data_4077172
loop_
_publ_author_name
'Ramakrishna, T. V. V.'
'Lushnikova, Svetlana'
'Sharp, Paul R.'

_publ_section_title
;
 Cp2Zr(\h2-benzocyclobutadiene)(PMe3), a Rare \h2-Cyclobutadiene Complex
;
_journal_issue 26
_journal_name_full Organometallics
_journal_page_first 5685
_journal_paper_doi 10.1021/om020829h
_journal_volume 21
_journal_year 2002
_chemical_formula_sum 'C28 H34 N2 Zr'
_chemical_formula_weight 489.79
_chemical_name_systematic
;
  ?
;
_space_group_IT_number 19
_symmetry_cell_setting orthorhombic
_symmetry_space_group_name_Hall 'P 2ac 2ab'
_symmetry_space_group_name_H-M 'P 21 21 21'
_atom_sites_solution_hydrogens geom
_atom_sites_solution_primary direct
_atom_sites_solution_secondary difmap
_audit_creation_method SHELXL-97
_cell_angle_alpha 90.00
_cell_angle_beta 90.00
_cell_angle_gamma 90.00
_cell_formula_units_Z 12
_cell_length_a 8.8770(13)
_cell_length_b 27.103(4)
_cell_length_c 30.421(4)
_cell_measurement_temperature 173(2)
_cell_volume 7319.1(18)
_computing_cell_refinement 'SMART (Bruker, 1998)'
_computing_data_collection 'SMART (Bruker, 1998)'
_computing_data_reduction 'SAINT (Bruker, 1998)'
_computing_molecular_graphics
;
  L. J. Barbour, X-Seed - Graphical Interface to
  SHELX-97 and POV-Ray, 1999
  ORTEP (Johnson, 1976), ORTEP 3 for Windows (L. J. Farrugia, 1997)
;
_computing_publication_material 'CIFTAB (Sheldrick, 1997)'
_computing_structure_refinement
;
  SHELXL-97 (Sheldrick, 1997), L. J. Barbour, X-Seed - Graphical Interface to
  SHELX-97 and POV-Ray, 1999
;
_computing_structure_solution 'SHELXS-97 (Sheldrick, 1990)'
_diffrn_ambient_temperature 173(2)
_diffrn_measured_fraction_theta_full 0.998
_diffrn_measured_fraction_theta_max 0.998
_diffrn_measurement_device_type 'CCD area detector'
_diffrn_measurement_method 'phi and omega scans'
_diffrn_radiation_monochromator graphite
_diffrn_radiation_source 'fine-focus sealed tube'
_diffrn_radiation_type MoK\a
_diffrn_radiation_wavelength 0.71073
_diffrn_reflns_av_R_equivalents 0.0488
_diffrn_reflns_av_sigmaI/netI 0.0802
_diffrn_reflns_limit_h_max 11
_diffrn_reflns_limit_h_min -11
_diffrn_reflns_limit_k_max 34
_diffrn_reflns_limit_k_min -33
_diffrn_reflns_limit_l_max 38
_diffrn_reflns_limit_l_min -31
_diffrn_reflns_number 46222
_diffrn_reflns_theta_full 27.11
_diffrn_reflns_theta_max 27.11
_diffrn_reflns_theta_min 1.01
_exptl_absorpt_coefficient_mu 0.468
_exptl_absorpt_correction_T_max 0.9547
_exptl_absorpt_correction_T_min 0.8171
_exptl_absorpt_correction_type multi-scan
_exptl_crystal_colour yellow
_exptl_crystal_density_diffrn 1.334
_exptl_crystal_density_method 'not measured'
_exptl_crystal_description plate
_exptl_crystal_F_000 3072
_exptl_crystal_size_max 0.45
_exptl_crystal_size_mid 0.20
_exptl_crystal_size_min 0.10
_refine_diff_density_max 2.773
_refine_diff_density_min -5.274
_refine_diff_density_rms 0.309
_refine_ls_abs_structure_details 'Flack H D (1983), Acta Cryst. A39, 876-881'
_refine_ls_abs_structure_Flack -0.01(8)
_refine_ls_extinction_coef 0.0137(10)
_refine_ls_extinction_expression Fc^*^=kFc[1+0.001xFc^2^\l^3^/sin(2\q)]^-1/4^
_refine_ls_extinction_method SHELXL
_refine_ls_goodness_of_fit_ref 1.053
_refine_ls_hydrogen_treatment mixed
_refine_ls_matrix_type full
_refine_ls_number_parameters 857
_refine_ls_number_reflns 16132
_refine_ls_number_restraints 18
_refine_ls_restrained_S_all 1.053
_refine_ls_R_factor_all 0.1456
_refine_ls_R_factor_gt 0.1007
_refine_ls_shift/su_max 0.029
_refine_ls_shift/su_mean 0.001
_refine_ls_structure_factor_coef Fsqd
_refine_ls_weighting_details 'calc w=1/[\s^2^(Fo^2^)+(0.2000P)^2^+0.0000P] where P=(Fo^2^+2Fc^2^)/3'
_refine_ls_weighting_scheme calc
_refine_ls_wR_factor_gt 0.2563
_refine_ls_wR_factor_ref 0.3004
_reflns_number_gt 10369
_reflns_number_total 16132
_reflns_threshold_expression >2sigma(I)
_cod_data_source_file om020829h.cif
_cod_data_source_block Compound_7
_cod_original_cell_volume 7318.9(18)
_cod_original_sg_symbol_H-M P2(1)2(1)2(1)
_cod_database_code 4077172

loop_
_symmetry_equiv_pos_as_xyz
'x, y, z'
'-x+1/2, -y, z+1/2'
'x+1/2, -y+1/2, -z'
'-x, y+1/2, -z+1/2'

loop_
_atom_site_label
_atom_site_type_symbol
_atom_site_fract_x
_atom_site_fract_y
_atom_site_fract_z
_atom_site_U_iso_or_equiv
_atom_site_adp_type
_atom_site_occupancy
_atom_site_symmetry_multiplicity
_atom_site_calc_flag
_atom_site_refinement_flags
Zr1 Zr 0.74198(6) 0.76426(2) 0.82371(2) 0.0264(2) Uani 1 1 d .
N1 N 0.6147(6) 0.7239(2) 0.8710(2) 0.0280(14) Uani 1 1 d .
C1 C 0.4638(10) 0.7974(4) 0.9112(3) 0.051(3) Uani 1 1 d .
H1 H 0.3716 0.8018 0.8928 0.061 Uiso 1 1 calc R
Zr3 Zr 0.77594(16) 0.43114(3) 0.82179(3) 0.0666(4) Uani 1 1 d .
Zr2 Zr 0.71630(11) 0.89857(3) 0.32435(3) 0.0451(3) Uani 1 1 d .
N2 N 0.8383(7) 0.8069(2) 0.8764(2) 0.0374(16) Uani 1 1 d .
C2 C 0.5764(13) 0.8411(4) 0.9158(3) 0.060(3) Uani 1 1 d .
H2 H 0.5531 0.8736 0.9017 0.072 Uiso 1 1 calc R
N3 N 0.8462(11) 0.9393(3) 0.3709(3) 0.063(3) Uani 1 1 d .
C3 C 0.5440(11) 0.8334(4) 0.9660(3) 0.051(3) Uani 1 1 d D
N4 N 0.626(3) 0.8570(4) 0.3784(4) 0.136(8) Uani 1 1 d .
C4 C 0.5860(15) 0.8525(4) 1.0073(4) 0.081(4) Uani 1 1 d D
H4 H 0.6544 0.8791 1.0110 0.098 Uiso 1 1 calc R
N5 N 0.6535(14) 0.3973(3) 0.8740(3) 0.075(3) Uani 1 1 d .
C5 C 0.5164(14) 0.8282(5) 1.0422(3) 0.066(3) Uani 1 1 d D
H5 H 0.5389 0.8387 1.0713 0.080 Uiso 1 1 calc R
N6 N 0.8904(11) 0.4745(3) 0.8707(2) 0.054(2) Uani 1 1 d .
C6 C 0.4154(14) 0.7893(6) 1.0367(4) 0.081(4) Uani 1 1 d D
H6 H 0.3739 0.7736 1.0619 0.097 Uiso 1 1 calc R
C7 C 0.3761(11) 0.7737(5) 0.9970(3) 0.071(3) Uani 1 1 d D
H7 H 0.3028 0.7486 0.9930 0.085 Uiso 1 1 calc R
C8 C 0.4480(11) 0.7962(4) 0.9614(3) 0.057(3) Uani 1 1 d D
C9 C 0.5964(7) 0.7679(3) 0.8928(2) 0.0271(15) Uani 1 1 d .
C10 C 0.7021(9) 0.8062(3) 0.8952(3) 0.0329(17) Uani 1 1 d .
C11 C 0.9508(10) 0.8436(3) 0.8929(4) 0.060(3) Uani 1 1 d .
C12 C 1.0739(15) 0.8470(7) 0.8591(5) 0.140(8) Uani 1 1 d .
H12A H 1.1176 0.8142 0.8544 0.209 Uiso 1 1 calc R
H12B H 1.1522 0.8696 0.8695 0.209 Uiso 1 1 calc R
H12C H 1.0320 0.8593 0.8314 0.209 Uiso 1 1 calc R
C13 C 0.8830(19) 0.8936(4) 0.8954(8) 0.209(14) Uani 1 1 d .
H13A H 0.9543 0.9163 0.9094 0.313 Uiso 1 1 calc R
H13B H 0.7902 0.8921 0.9128 0.313 Uiso 1 1 calc R
H13C H 0.8596 0.9053 0.8657 0.313 Uiso 1 1 calc R
C14 C 1.0124(14) 0.8275(5) 0.9349(4) 0.083(4) Uani 1 1 d .
H14A H 1.0762 0.8536 0.9472 0.125 Uiso 1 1 calc R
H14B H 1.0727 0.7976 0.9305 0.125 Uiso 1 1 calc R
H14C H 0.9297 0.8204 0.9553 0.125 Uiso 1 1 calc R
C15 C 0.5174(9) 0.6804(3) 0.8815(3) 0.042(2) Uani 1 1 d .
C16 C 0.5438(15) 0.6391(3) 0.8470(4) 0.073(4) Uani 1 1 d .
H16A H 0.6522 0.6352 0.8419 0.110 Uiso 1 1 calc R
H16B H 0.4942 0.6481 0.8193 0.110 Uiso 1 1 calc R
H16C H 0.5017 0.6080 0.8579 0.110 Uiso 1 1 calc R
C17 C 0.3503(10) 0.6935(5) 0.8789(5) 0.093(5) Uani 1 1 d .
H17A H 0.3299 0.7105 0.8511 0.140 Uiso 1 1 calc R
H17B H 0.3238 0.7152 0.9035 0.140 Uiso 1 1 calc R
H17C H 0.2900 0.6633 0.8804 0.140 Uiso 1 1 calc R
C18 C 0.5572(13) 0.6603(4) 0.9262(3) 0.062(3) Uani 1 1 d .
H18A H 0.5538 0.6870 0.9479 0.093 Uiso 1 1 calc R
H18B H 0.6588 0.6462 0.9254 0.093 Uiso 1 1 calc R
H18C H 0.4848 0.6346 0.9345 0.093 Uiso 1 1 calc R
C19 C 0.4901(9) 0.7832(4) 0.7860(3) 0.050(2) Uani 1 1 d .
H19 H 0.4079 0.7621 0.7926 0.060 Uiso 1 1 calc R
C20 C 0.5953(11) 0.7770(4) 0.7518(3) 0.055(3) Uani 1 1 d .
H20 H 0.5957 0.7509 0.7309 0.066 Uiso 1 1 calc R
C21 C 0.6959(11) 0.8147(4) 0.7536(3) 0.048(2) Uani 1 1 d .
H21 H 0.7793 0.8189 0.7344 0.058 Uiso 1 1 calc R
C22 C 0.6576(10) 0.8470(3) 0.7887(3) 0.047(2) Uani 1 1 d .
H22 H 0.7090 0.8764 0.7968 0.057 Uiso 1 1 calc R
C23 C 0.5302(9) 0.8274(3) 0.8089(3) 0.045(2) Uani 1 1 d .
H23 H 0.4790 0.8410 0.8335 0.054 Uiso 1 1 calc R
C24 C 0.9994(16) 0.7490(6) 0.7912(5) 0.112(7) Uani 1 1 d .
H24 H 1.0583 0.7772 0.7842 0.135 Uiso 1 1 calc R
C25 C 0.8988(17) 0.7257(6) 0.7631(4) 0.093(5) Uani 1 1 d .
H25 H 0.8796 0.7348 0.7334 0.112 Uiso 1 1 calc R
C26 C 0.828(2) 0.6853(5) 0.7865(4) 0.099(5) Uani 1 1 d .
H26 H 0.7526 0.6635 0.7759 0.119 Uiso 1 1 calc R
C27 C 0.8967(13) 0.6853(4) 0.8293(4) 0.070(3) Uani 1 1 d .
H27 H 0.8750 0.6626 0.8522 0.084 Uiso 1 1 calc R
C28 C 1.0000(12) 0.7239(5) 0.8320(4) 0.074(4) Uani 1 1 d .
H28 H 1.0601 0.7320 0.8568 0.089 Uiso 1 1 calc R
C29 C 1.006(3) 0.8681(7) 0.4110(5) 0.206(16) Uani 1 1 d .
H29 H 1.0935 0.8639 0.3908 0.247 Uiso 1 1 calc R
C30 C 0.892(3) 0.8257(7) 0.4173(5) 0.211(17) Uani 1 1 d .
H30 H 0.9156 0.7926 0.4045 0.254 Uiso 1 1 calc R
C31 C 0.9317(19) 0.8363(5) 0.4673(4) 0.093(5) Uani 1 1 d D
C32 C 0.907(3) 0.8178(7) 0.5098(5) 0.173(12) Uani 1 1 d D
H32 H 0.8571 0.7870 0.5133 0.207 Uiso 1 1 calc R
C33 C 0.951(3) 0.8419(6) 0.5446(4) 0.164(12) Uani 1 1 d D
H33 H 0.9164 0.8341 0.5733 0.197 Uiso 1 1 calc R
C34 C 1.054(3) 0.8806(7) 0.5360(6) 0.185(14) Uani 1 1 d D
H34 H 1.0926 0.8967 0.5613 0.222 Uiso 1 1 calc R
C35 C 1.106(2) 0.8984(5) 0.4962(5) 0.134(8) Uani 1 1 d D
H35 H 1.1788 0.9236 0.4923 0.161 Uiso 1 1 calc R
C36 C 1.033(2) 0.8729(5) 0.4627(5) 0.135(9) Uani 1 1 d D
C37 C 0.853(2) 0.8972(6) 0.3938(4) 0.117(8) Uani 1 1 d .
C38 C 0.760(4) 0.8576(8) 0.3966(6) 0.166(17) Uani 1 1 d .
C39 C 0.514(3) 0.8216(5) 0.3950(6) 0.140(10) Uani 1 1 d .
C40 C 0.392(3) 0.8166(6) 0.3612(5) 0.210(16) Uani 1 1 d .
H40A H 0.4359 0.8066 0.3331 0.315 Uiso 1 1 calc R
H40B H 0.3400 0.8483 0.3577 0.315 Uiso 1 1 calc R
H40C H 0.3191 0.7915 0.3708 0.315 Uiso 1 1 calc R
C41 C 0.575(3) 0.7708(5) 0.4018(7) 0.30(2) Uani 1 1 d .
H41A H 0.6836 0.7729 0.4080 0.452 Uiso 1 1 calc R
H41B H 0.5591 0.7511 0.3752 0.452 Uiso 1 1 calc R
H41C H 0.5240 0.7552 0.4267 0.452 Uiso 1 1 calc R
C42 C 0.449(2) 0.8413(6) 0.4368(4) 0.141(9) Uani 1 1 d .
H42A H 0.4048 0.8141 0.4538 0.212 Uiso 1 1 calc R
H42B H 0.3703 0.8655 0.4300 0.212 Uiso 1 1 calc R
H42C H 0.5285 0.8571 0.4541 0.212 Uiso 1 1 calc R
C43 C 0.9479(13) 0.9838(5) 0.3790(4) 0.075(4) Uani 1 1 d .
C44 C 1.1163(16) 0.9689(7) 0.3792(6) 0.152(9) Uani 1 1 d .
H44A H 1.1453 0.9574 0.3498 0.228 Uiso 1 1 calc R
H44B H 1.1323 0.9424 0.4006 0.228 Uiso 1 1 calc R
H44C H 1.1779 0.9975 0.3872 0.228 Uiso 1 1 calc R
C45 C 0.9027(17) 1.0037(5) 0.4252(4) 0.097(5) Uani 1 1 d .
H45A H 0.8912 0.9759 0.4456 0.145 Uiso 1 1 calc R
H45B H 0.8072 1.0216 0.4230 0.145 Uiso 1 1 calc R
H45C H 0.9813 1.0259 0.4361 0.145 Uiso 1 1 calc R
C46 C 0.9226(15) 1.0223(4) 0.3436(4) 0.078(4) Uani 1 1 d .
H46A H 0.8146 1.0293 0.3411 0.117 Uiso 1 1 calc R
H46B H 0.9601 1.0098 0.3154 0.117 Uiso 1 1 calc R
H46C H 0.9766 1.0526 0.3513 0.117 Uiso 1 1 calc R
C47 C 0.9228(18) 0.8349(5) 0.3096(4) 0.083(4) Uani 1 1 d .
H47 H 0.9723 0.8213 0.3345 0.100 Uiso 1 1 calc R
C48 C 0.7964(16) 0.8151(4) 0.2892(4) 0.070(3) Uani 1 1 d .
H48 H 0.7425 0.7861 0.2972 0.084 Uiso 1 1 calc R
C49 C 0.7663(13) 0.8469(4) 0.2547(3) 0.059(3) Uani 1 1 d .
H49 H 0.6860 0.8422 0.2344 0.071 Uiso 1 1 calc R
C50 C 0.8647(13) 0.8857(4) 0.2528(3) 0.062(3) Uani 1 1 d .
H50 H 0.8637 0.9121 0.2322 0.074 Uiso 1 1 calc R
C51 C 0.9663(13) 0.8789(5) 0.2871(4) 0.074(4) Uani 1 1 d .
H51 H 1.0491 0.8996 0.2942 0.089 Uiso 1 1 calc R
C52 C 0.4613(14) 0.9142(5) 0.2926(4) 0.071(3) Uani 1 1 d .
H52 H 0.4029 0.8857 0.2862 0.085 Uiso 1 1 calc R
C53 C 0.5623(12) 0.9385(4) 0.2641(3) 0.061(3) Uani 1 1 d .
H53 H 0.5810 0.9296 0.2343 0.073 Uiso 1 1 calc R
C54 C 0.6304(11) 0.9776(4) 0.2863(3) 0.049(2) Uani 1 1 d .
H54 H 0.7049 0.9993 0.2750 0.059 Uiso 1 1 calc R
C55 C 0.5681(9) 0.9789(3) 0.3288(4) 0.049(2) Uani 1 1 d .
H55 H 0.5929 1.0020 0.3511 0.059 Uiso 1 1 calc R
C56 C 0.4643(12) 0.9408(4) 0.3328(3) 0.063(3) Uani 1 1 d .
H56 H 0.4055 0.9337 0.3581 0.075 Uiso 1 1 calc R
C57 C 0.6475(14) 0.5175(4) 0.9120(3) 0.069(3) Uani 1 1 d .
H57 H 0.6287 0.5491 0.8958 0.083 Uiso 1 1 calc R
C58 C 0.5243(15) 0.4760(4) 0.9144(3) 0.064(3) Uani 1 1 d .
H58 H 0.4268 0.4806 0.8984 0.077 Uiso 1 1 calc R
C59 C 0.526(2) 0.4784(6) 0.9643(5) 0.107(6) Uani 1 1 d D
C60 C 0.459(2) 0.4612(7) 1.0030(5) 0.159(10) Uani 1 1 d D
H60 H 0.3745 0.4396 1.0032 0.191 Uiso 1 1 calc R
C61 C 0.524(4) 0.4779(12) 1.0392(8) 0.27(3) Uani 1 1 d D
H61 H 0.4989 0.4624 1.0663 0.323 Uiso 1 1 calc R
C62 C 0.627(3) 0.5167(8) 1.0406(6) 0.24(2) Uani 1 1 d D
H62 H 0.6561 0.5301 1.0682 0.284 Uiso 1 1 calc R
C63 C 0.6900(19) 0.5364(6) 1.0019(5) 0.167(10) Uani 1 1 d D
H63 H 0.7645 0.5616 1.0013 0.200 Uiso 1 1 calc R
C64 C 0.6279(19) 0.5141(6) 0.9643(4) 0.112(7) Uani 1 1 d D
C65 C 0.7557(13) 0.4770(4) 0.8931(3) 0.057(3) Uani 1 1 d .
C66 C 0.6465(14) 0.4421(3) 0.8944(3) 0.054(3) Uani 1 1 d .
C67 C 0.5421(17) 0.3574(4) 0.8887(4) 0.077(4) Uani 1 1 d .
C68 C 0.596(2) 0.3368(4) 0.9320(4) 0.093(5) Uani 1 1 d .
H68A H 0.5870 0.3622 0.9548 0.140 Uiso 1 1 calc R
H68B H 0.7009 0.3265 0.9293 0.140 Uiso 1 1 calc R
H68C H 0.5334 0.3083 0.9400 0.140 Uiso 1 1 calc R
C69 C 0.388(2) 0.3776(6) 0.8926(6) 0.140(7) Uani 1 1 d .
H69A H 0.3797 0.3968 0.9198 0.210 Uiso 1 1 calc R
H69B H 0.3153 0.3505 0.8931 0.210 Uiso 1 1 calc R
H69C H 0.3671 0.3991 0.8673 0.210 Uiso 1 1 calc R
C70 C 0.550(2) 0.3157(5) 0.8529(4) 0.105(6) Uani 1 1 d .
H70A H 0.4959 0.2865 0.8635 0.158 Uiso 1 1 calc R
H70B H 0.6553 0.3072 0.8473 0.158 Uiso 1 1 calc R
H70C H 0.5030 0.3274 0.8257 0.158 Uiso 1 1 calc R
C71 C 1.0096(16) 0.5076(4) 0.8820(4) 0.069(3) Uani 1 1 d .
C72 C 1.0699(15) 0.4978(4) 0.9274(4) 0.079(4) Uani 1 1 d .
H72A H 1.0871 0.4624 0.9311 0.118 Uiso 1 1 calc R
H72B H 0.9968 0.5092 0.9493 0.118 Uiso 1 1 calc R
H72C H 1.1651 0.5156 0.9314 0.118 Uiso 1 1 calc R
C73 C 0.9607(19) 0.5627(4) 0.8790(5) 0.099(5) Uani 1 1 d .
H73A H 0.9769 0.5788 0.9074 0.148 Uiso 1 1 calc R
H73B H 0.8537 0.5646 0.8712 0.148 Uiso 1 1 calc R
H73C H 1.0207 0.5794 0.8564 0.148 Uiso 1 1 calc R
C74 C 1.1387(15) 0.5013(4) 0.8483(4) 0.080(4) Uani 1 1 d .
H74A H 1.1011 0.5086 0.8187 0.120 Uiso 1 1 calc R
H74B H 1.1760 0.4673 0.8493 0.120 Uiso 1 1 calc R
H74C H 1.2209 0.5240 0.8556 0.120 Uiso 1 1 calc R
C75 C 0.5743(16) 0.4978(4) 0.8085(4) 0.071(3) Uani 1 1 d .
H75 H 0.5320 0.5131 0.8337 0.086 Uiso 1 1 calc R
C76 C 0.6975(17) 0.5146(4) 0.7855(3) 0.073(4) Uani 1 1 d .
H76 H 0.7545 0.5435 0.7914 0.088 Uiso 1 1 calc R
C77 C 0.7221(17) 0.4800(4) 0.7514(3) 0.071(4) Uani 1 1 d .
H77 H 0.8030 0.4815 0.7310 0.085 Uiso 1 1 calc R
C78 C 0.615(2) 0.4444(5) 0.7517(4) 0.102(6) Uani 1 1 d .
H78 H 0.6050 0.4180 0.7314 0.123 Uiso 1 1 calc R
C79 C 0.5210(19) 0.4542(5) 0.7886(4) 0.087(4) Uani 1 1 d .
H79 H 0.4375 0.4350 0.7980 0.105 Uiso 1 1 calc R
C80 C 1.0213(19) 0.4073(4) 0.7862(4) 0.087(5) Uani 1 1 d .
H80 H 1.0833 0.4342 0.7776 0.104 Uiso 1 1 calc R
C81 C 0.916(2) 0.3853(5) 0.7615(4) 0.121(8) Uani 1 1 d .
H81 H 0.8989 0.3930 0.7314 0.145 Uiso 1 1 calc R
C82 C 0.830(2) 0.3477(4) 0.7857(4) 0.100(6) Uani 1 1 d .
H82 H 0.7444 0.3291 0.7768 0.120 Uiso 1 1 calc R
C83 C 0.9126(16) 0.3471(4) 0.8278(4) 0.080(4) Uani 1 1 d .
H83 H 0.8925 0.3251 0.8514 0.096 Uiso 1 1 calc R
C84 C 1.0234(15) 0.3829(3) 0.8282(3) 0.068(3) Uani 1 1 d .
H84 H 1.0892 0.3902 0.8520 0.082 Uiso 1 1 calc R

loop_
_atom_site_aniso_label
_atom_site_aniso_U_11
_atom_site_aniso_U_22
_atom_site_aniso_U_33
_atom_site_aniso_U_23
_atom_site_aniso_U_13
_atom_site_aniso_U_12
Zr1 0.0144(3) 0.0359(4) 0.0288(4) 0.0047(3) 0.0013(3) 0.0033(3)
N1 0.022(3) 0.025(3) 0.038(4) 0.008(3) -0.008(2) -0.006(2)
C1 0.043(5) 0.070(6) 0.039(5) 0.012(5) 0.011(4) 0.040(5)
Zr3 0.1282(10) 0.0417(5) 0.0298(5) 0.0002(4) 0.0064(6) 0.0310(5)
Zr2 0.0645(6) 0.0389(4) 0.0320(5) -0.0008(4) 0.0157(4) -0.0049(4)
N2 0.024(3) 0.031(3) 0.058(5) 0.009(3) -0.010(3) -0.002(3)
C2 0.088(8) 0.043(5) 0.050(6) -0.012(5) -0.023(5) 0.045(5)
N3 0.078(6) 0.065(5) 0.046(5) -0.019(4) -0.021(4) 0.042(5)
C3 0.060(6) 0.058(6) 0.034(5) -0.009(4) 0.008(4) 0.041(5)
N4 0.30(3) 0.030(6) 0.074(10) 0.007(6) 0.111(13) 0.003(10)
C4 0.097(10) 0.067(8) 0.080(9) -0.018(7) -0.005(7) 0.039(7)
N5 0.135(10) 0.043(5) 0.046(5) 0.012(4) -0.022(6) 0.011(5)
C5 0.071(7) 0.089(9) 0.039(6) -0.011(6) 0.008(5) 0.035(7)
N6 0.081(6) 0.041(5) 0.040(4) -0.002(3) 0.017(4) 0.028(4)
C6 0.065(7) 0.123(11) 0.055(7) 0.005(7) 0.009(6) 0.032(8)
C7 0.039(5) 0.115(10) 0.058(7) 0.013(7) 0.017(5) 0.011(6)
C8 0.052(6) 0.075(7) 0.045(6) 0.003(5) 0.005(4) 0.033(6)
C9 0.020(3) 0.031(4) 0.031(4) 0.009(3) 0.003(3) -0.001(3)
C10 0.029(4) 0.030(4) 0.040(4) -0.002(3) -0.010(3) 0.012(3)
C11 0.036(5) 0.039(5) 0.104(9) 0.017(5) -0.043(5) -0.023(4)
C12 0.072(9) 0.24(2) 0.110(12) 0.096(13) -0.039(8) -0.089(12)
C13 0.134(14) 0.025(6) 0.47(4) -0.020(12) -0.20(2) -0.007(7)
C14 0.066(7) 0.087(9) 0.095(9) -0.011(7) -0.054(7) -0.015(7)
C15 0.023(4) 0.042(5) 0.060(6) 0.015(4) -0.019(4) -0.022(3)
C16 0.103(9) 0.037(5) 0.080(8) 0.001(5) -0.056(7) -0.031(6)
C17 0.025(4) 0.079(8) 0.175(14) 0.057(9) -0.013(7) -0.013(5)
C18 0.062(6) 0.065(7) 0.058(7) 0.029(5) -0.010(5) -0.019(5)
C19 0.030(4) 0.066(6) 0.055(6) 0.025(5) -0.024(4) -0.017(4)
C20 0.054(6) 0.070(7) 0.039(5) 0.006(5) -0.028(4) 0.005(5)
C21 0.044(5) 0.064(6) 0.036(5) 0.020(4) 0.005(4) 0.011(5)
C22 0.043(5) 0.044(5) 0.056(6) 0.021(4) -0.009(4) -0.002(4)
C23 0.030(4) 0.057(6) 0.048(5) 0.005(4) -0.007(3) 0.016(4)
C24 0.086(9) 0.158(16) 0.094(11) 0.061(10) 0.060(8) 0.087(10)
C25 0.104(10) 0.126(12) 0.050(7) 0.021(8) 0.039(7) 0.086(10)
C26 0.167(15) 0.082(9) 0.049(7) -0.007(6) 0.014(8) 0.073(10)
C27 0.077(8) 0.061(7) 0.071(8) -0.001(6) 0.014(6) 0.049(6)
C28 0.049(5) 0.111(10) 0.062(7) 0.026(7) 0.030(5) 0.058(6)
C29 0.41(4) 0.149(17) 0.060(9) -0.023(11) -0.078(16) 0.21(2)
C30 0.44(4) 0.135(16) 0.059(9) 0.048(11) 0.063(16) 0.21(2)
C31 0.181(17) 0.047(7) 0.052(8) -0.008(6) -0.004(8) 0.044(9)
C32 0.27(3) 0.165(18) 0.082(12) -0.016(12) -0.062(15) 0.13(2)
C33 0.34(3) 0.122(14) 0.034(7) 0.012(9) 0.019(12) 0.151(19)
C34 0.37(4) 0.089(12) 0.099(14) 0.037(11) 0.021(18) 0.110(19)
C35 0.23(2) 0.088(11) 0.090(12) -0.006(9) -0.025(14) 0.053(13)
C36 0.28(3) 0.057(9) 0.071(10) -0.018(8) -0.038(13) 0.072(13)
C37 0.201(19) 0.110(11) 0.039(7) -0.021(8) -0.021(9) 0.118(14)
C38 0.37(5) 0.078(12) 0.048(10) 0.017(9) 0.057(16) 0.13(2)
C39 0.27(3) 0.043(7) 0.107(12) -0.012(8) 0.137(15) -0.025(11)
C40 0.37(4) 0.140(16) 0.122(14) -0.085(13) 0.16(2) -0.19(2)
C41 0.58(5) 0.031(7) 0.30(3) 0.052(12) 0.34(3) 0.037(16)
C42 0.23(2) 0.113(12) 0.080(10) -0.007(9) 0.099(13) 0.038(13)
C43 0.058(7) 0.086(8) 0.082(8) -0.043(7) -0.029(6) 0.040(6)
C44 0.070(9) 0.159(16) 0.23(2) -0.111(15) -0.051(12) 0.064(11)
C45 0.120(12) 0.105(10) 0.065(8) -0.042(7) -0.039(7) 0.072(9)
C46 0.072(8) 0.085(8) 0.077(8) -0.031(7) -0.005(6) 0.000(7)
C47 0.105(11) 0.079(9) 0.065(8) -0.008(7) 0.017(7) 0.038(8)
C48 0.104(10) 0.053(6) 0.053(7) -0.013(5) 0.040(7) 0.006(6)
C49 0.072(7) 0.065(6) 0.040(5) -0.023(5) 0.017(5) -0.009(6)
C50 0.072(7) 0.067(7) 0.047(6) -0.009(5) 0.026(5) 0.010(6)
C51 0.048(6) 0.110(10) 0.065(7) -0.032(7) 0.009(5) 0.004(6)
C52 0.067(7) 0.089(8) 0.056(7) -0.020(6) -0.014(6) -0.022(6)
C53 0.062(7) 0.082(8) 0.038(5) 0.005(5) 0.008(5) 0.008(6)
C54 0.053(5) 0.048(5) 0.048(6) 0.011(4) 0.000(4) 0.000(4)
C55 0.033(4) 0.042(5) 0.073(7) -0.001(5) 0.014(5) 0.001(3)
C56 0.054(6) 0.085(7) 0.050(6) -0.011(5) 0.015(5) -0.028(5)
C57 0.092(9) 0.062(6) 0.052(6) -0.017(5) 0.018(6) 0.032(6)
C58 0.101(9) 0.046(6) 0.046(6) 0.010(5) 0.013(6) 0.016(6)
C59 0.167(19) 0.089(11) 0.066(9) 0.002(9) 0.025(11) 0.058(11)
C60 0.23(2) 0.189(18) 0.060(10) 0.058(12) 0.063(12) 0.109(18)
C61 0.38(6) 0.37(5) 0.059(16) 0.05(3) 0.06(3) 0.24(4)
C62 0.32(4) 0.35(4) 0.042(11) -0.090(19) -0.065(17) 0.29(3)
C63 0.173(18) 0.209(19) 0.118(14) -0.108(14) -0.071(13) 0.154(16)
C64 0.170(17) 0.130(13) 0.036(6) -0.018(8) -0.004(9) 0.120(13)
C65 0.084(7) 0.058(6) 0.031(5) -0.006(4) 0.013(5) 0.043(6)
C66 0.085(8) 0.038(5) 0.040(5) 0.006(4) 0.009(5) 0.007(5)
C67 0.101(10) 0.054(7) 0.076(8) 0.023(6) -0.016(7) -0.005(7)
C68 0.163(16) 0.056(7) 0.060(8) 0.014(6) 0.009(8) 0.012(8)
C69 0.128(15) 0.112(13) 0.181(18) 0.070(12) 0.003(14) 0.030(12)
C70 0.162(16) 0.075(9) 0.078(9) 0.007(7) -0.057(10) -0.021(10)
C71 0.112(10) 0.028(5) 0.068(7) 0.005(5) 0.023(7) 0.006(6)
C72 0.083(9) 0.085(9) 0.068(8) -0.013(7) 0.003(6) -0.025(7)
C73 0.129(13) 0.027(5) 0.140(12) -0.027(7) 0.027(10) 0.003(7)
C74 0.087(9) 0.071(8) 0.081(8) 0.028(6) 0.009(7) 0.010(7)
C75 0.105(10) 0.064(7) 0.045(6) 0.011(5) -0.001(6) 0.012(7)
C76 0.140(12) 0.042(5) 0.039(6) 0.009(4) 0.008(7) 0.014(7)
C77 0.128(12) 0.054(6) 0.031(5) 0.000(5) 0.001(6) 0.017(7)
C78 0.197(19) 0.059(8) 0.052(8) -0.002(6) -0.041(10) 0.020(10)
C79 0.144(13) 0.067(8) 0.050(7) 0.024(6) -0.008(8) 0.023(8)
C80 0.160(15) 0.050(7) 0.050(7) -0.011(6) 0.037(8) 0.039(8)
C81 0.26(2) 0.053(8) 0.046(7) -0.016(6) 0.041(11) 0.068(11)
C82 0.200(17) 0.045(6) 0.055(7) -0.023(6) -0.032(9) 0.033(9)
C83 0.148(12) 0.029(5) 0.063(7) -0.008(5) -0.008(8) 0.042(6)
C84 0.124(10) 0.030(5) 0.050(6) -0.004(5) 0.025(7) 0.026(5)

loop_
_atom_type_symbol
_atom_type_description
_atom_type_scat_dispersion_real
_atom_type_scat_dispersion_imag
_atom_type_scat_source
C C 0.0033 0.0016 'International Tables Vol C Tables 4.2.6.8 and 6.1.1.4'
H H 0.0000 0.0000 'International Tables Vol C Tables 4.2.6.8 and 6.1.1.4'
N N 0.0061 0.0033 'International Tables Vol C Tables 4.2.6.8 and 6.1.1.4'
Zr Zr -2.9673 0.5597 'International Tables Vol C Tables 4.2.6.8 and 6.1.1.4'

loop_
_geom_angle_atom_site_label_1
_geom_angle_atom_site_label_2
_geom_angle_atom_site_label_3
_geom_angle
N1 Zr1 N2 89.1(3)
N1 Zr1 C9 33.8(2)
N2 Zr1 C9 63.4(2)
N1 Zr1 C10 64.4(3)
N2 Zr1 C10 32.6(3)
C9 Zr1 C10 32.9(3)
N1 Zr1 C24 131.3(3)
N2 Zr1 C24 91.1(5)
C9 Zr1 C24 144.5(4)
C10 Zr1 C24 123.2(5)
N1 Zr1 C25 124.8(4)
N2 Zr1 C25 123.0(5)
C9 Zr1 C25 157.4(4)
C10 Zr1 C25 154.8(4)
C24 Zr1 C25 31.8(5)
N1 Zr1 C26 91.6(4)
N2 Zr1 C26 131.6(4)
C9 Zr1 C26 124.8(4)
C10 Zr1 C26 145.1(3)
C24 Zr1 C26 54.2(6)
C25 Zr1 C26 33.2(5)
N1 Zr1 C27 79.1(3)
N2 Zr1 C27 100.8(3)
C9 Zr1 C27 105.0(3)
C10 Zr1 C27 113.8(3)
C24 Zr1 C27 53.2(4)
C25 Zr1 C27 53.6(4)
C26 Zr1 C27 32.8(4)
N1 Zr1 C28 100.9(3)
N2 Zr1 C28 78.4(4)
C9 Zr1 C28 113.8(3)
C10 Zr1 C28 103.8(3)
C24 Zr1 C28 32.4(4)
C25 Zr1 C28 53.3(4)
C26 Zr1 C28 54.0(5)
C27 Zr1 C28 31.7(4)
N1 Zr1 C19 86.7(3)
N2 Zr1 C19 124.9(3)
C9 Zr1 C19 85.2(3)
C10 Zr1 C19 100.1(3)
C24 Zr1 C19 130.3(4)
C25 Zr1 C19 103.6(4)
C26 Zr1 C19 103.4(5)
C27 Zr1 C19 131.9(4)
C28 Zr1 C19 155.9(4)
N1 Zr1 C21 138.6(3)
N2 Zr1 C21 113.3(3)
C9 Zr1 C21 127.1(3)
C10 Zr1 C21 117.5(3)
C24 Zr1 C21 84.6(4)
C25 Zr1 C21 72.7(4)
C26 Zr1 C21 97.3(4)
C27 Zr1 C21 126.1(3)
C28 Zr1 C21 117.0(3)
C19 Zr1 C21 51.9(3)
N1 Zr1 C20 112.0(3)
N2 Zr1 C20 139.7(3)
C9 Zr1 C20 117.0(3)
C10 Zr1 C20 127.8(3)
C24 Zr1 C20 98.5(4)
C25 Zr1 C20 73.4(4)
C26 Zr1 C20 83.5(4)
C27 Zr1 C20 116.3(4)
C28 Zr1 C20 126.7(3)
C19 Zr1 C20 31.8(3)
C21 Zr1 C20 30.7(3)
C9 N1 C15 120.8(6)
C9 N1 Zr1 86.8(4)
C15 N1 Zr1 148.7(5)
C9 C1 C8 115.0(7)
C9 C1 C2 86.4(6)
C8 C1 C2 89.2(8)
N5 Zr3 N6 87.7(4)
N5 Zr3 C65 62.1(4)
N6 Zr3 C65 33.3(4)
N5 Zr3 C66 33.0(3)
N6 Zr3 C66 62.8(3)
C65 Zr3 C66 31.4(4)
N5 Zr3 C80 130.6(4)
N6 Zr3 C80 91.7(4)
C65 Zr3 C80 124.2(5)
C66 Zr3 C80 143.7(4)
N5 Zr3 C81 125.3(4)
N6 Zr3 C81 122.4(6)
C65 Zr3 C81 154.5(6)
C66 Zr3 C81 156.7(4)
C80 Zr3 C81 30.7(6)
N5 Zr3 C79 87.1(4)
N6 Zr3 C79 123.9(4)
C65 Zr3 C79 99.0(4)
C66 Zr3 C79 85.0(4)
C80 Zr3 C79 131.2(5)
C81 Zr3 C79 105.5(5)
N5 Zr3 C82 92.0(5)
N6 Zr3 C82 133.7(4)
C65 Zr3 C82 145.4(4)
C66 Zr3 C82 124.6(4)
C80 Zr3 C82 55.0(5)
C81 Zr3 C82 33.6(5)
C79 Zr3 C82 102.2(5)
N5 Zr3 C77 138.6(5)
N6 Zr3 C77 112.6(3)
C65 Zr3 C77 117.0(3)
C66 Zr3 C77 126.1(4)
C80 Zr3 C77 86.2(4)
C81 Zr3 C77 75.0(4)
C79 Zr3 C77 51.5(4)
C82 Zr3 C77 97.6(4)
N5 Zr3 C84 99.3(4)
N6 Zr3 C84 79.7(3)
C65 Zr3 C84 104.4(3)
C66 Zr3 C84 112.7(3)
C80 Zr3 C84 32.9(3)
C81 Zr3 C84 52.2(5)
C79 Zr3 C84 156.0(4)
C82 Zr3 C84 54.7(5)
C77 Zr3 C84 119.1(4)
N5 Zr3 C75 93.7(4)
N6 Zr3 C75 93.1(3)
C65 Zr3 C75 74.8(3)
C66 Zr3 C75 74.7(3)
C80 Zr3 C75 135.6(4)
C81 Zr3 C75 124.7(4)
C79 Zr3 C75 31.9(4)
C82 Zr3 C75 133.0(5)
C77 Zr3 C75 51.4(4)
C84 Zr3 C75 164.8(4)
N5 Zr3 C83 78.9(4)
N6 Zr3 C83 102.1(4)
C65 Zr3 C83 114.1(3)
C66 Zr3 C83 104.9(4)
C80 Zr3 C83 53.0(4)
C81 Zr3 C83 52.5(4)
C79 Zr3 C83 131.2(4)
C82 Zr3 C83 33.4(4)
C77 Zr3 C83 127.0(4)
C84 Zr3 C83 31.1(4)
C75 Zr3 C83 162.7(4)
N3 Zr2 N4 88.0(6)
N3 Zr2 C37 33.3(5)
N4 Zr2 C37 60.9(8)
N3 Zr2 C38 64.0(8)
N4 Zr2 C38 31.7(9)
C37 Zr2 C38 31.9(8)
N3 Zr2 C52 131.2(3)
N4 Zr2 C52 92.7(7)
C37 Zr2 C52 142.1(5)
C38 Zr2 C52 123.9(9)
N3 Zr2 C56 100.2(3)
N4 Zr2 C56 80.2(6)
C37 Zr2 C56 111.0(4)
C38 Zr2 C56 104.5(7)
C52 Zr2 C56 32.8(3)
N3 Zr2 C53 123.4(4)
N4 Zr2 C53 125.3(7)
C37 Zr2 C53 154.7(4)
C38 Zr2 C53 156.0(8)
C52 Zr2 C53 32.6(4)
C56 Zr2 C53 53.2(3)
N3 Zr2 C55 78.6(3)
N4 Zr2 C55 102.5(5)
C37 Zr2 C55 103.0(4)
C38 Zr2 C55 114.5(5)
C52 Zr2 C55 53.7(3)
C56 Zr2 C55 31.8(3)
C53 Zr2 C55 52.7(3)
N3 Zr2 C51 86.2(4)
N4 Zr2 C51 123.7(6)
C37 Zr2 C51 87.1(5)
C38 Zr2 C51 99.4(7)
C52 Zr2 C51 130.7(4)
C56 Zr2 C51 155.7(4)
C53 Zr2 C51 103.7(4)
C55 Zr2 C51 130.7(4)
N3 Zr2 C54 91.6(3)
N4 Zr2 C54 132.5(5)
C37 Zr2 C54 123.7(5)
C38 Zr2 C54 145.1(4)
C52 Zr2 C54 53.9(4)
C56 Zr2 C54 53.2(3)
C53 Zr2 C54 31.9(3)
C55 Zr2 C54 32.0(3)
C51 Zr2 C54 103.6(4)
N3 Zr2 C47 94.5(4)
N4 Zr2 C47 92.7(6)
C37 Zr2 C47 77.6(4)
C38 Zr2 C47 75.1(6)
C52 Zr2 C47 134.1(4)
C56 Zr2 C47 163.4(4)
C53 Zr2 C47 123.3(4)
C55 Zr2 C47 163.0(4)
C51 Zr2 C47 32.5(4)
C54 Zr2 C47 134.5(4)
N3 Zr2 C50 110.8(4)
N4 Zr2 C50 140.2(4)
C37 Zr2 C50 118.6(5)
C38 Zr2 C50 127.4(6)
C52 Zr2 C50 99.2(4)
C56 Zr2 C50 127.0(4)
C53 Zr2 C50 73.8(4)
C55 Zr2 C50 115.2(4)
C51 Zr2 C50 31.6(4)
C54 Zr2 C50 83.3(3)
C47 Zr2 C50 52.6(4)
C10 N2 C11 117.9(8)
C10 N2 Zr1 87.2(5)
C11 N2 Zr1 150.7(7)
C1 C2 C3 82.4(8)
C1 C2 C10 87.9(6)
C3 C2 C10 115.7(7)
C37 N3 C43 124.3(11)
C37 N3 Zr2 85.9(9)
C43 N3 Zr2 146.7(7)
C8 C3 C4 122.9(10)
C8 C3 C2 96.7(8)
C4 C3 C2 140.3(11)
C38 N4 C39 118(2)
C38 N4 Zr2 88.8(15)
C39 N4 Zr2 149.0(16)
C5 C4 C3 112.8(12)
C66 N5 C67 117.8(11)
C66 N5 Zr3 88.8(6)
C67 N5 Zr3 148.2(8)
C4 C5 C6 123.4(11)
C65 N6 C71 119.6(8)
C65 N6 Zr3 87.6(7)
C71 N6 Zr3 149.2(7)
C7 C6 C5 121.3(12)
C6 C7 C8 116.6(12)
C3 C8 C7 122.9(10)
C3 C8 C1 91.6(8)
C7 C8 C1 145.5(12)
N1 C9 C10 126.0(6)
N1 C9 C1 136.2(7)
C10 C9 C1 96.2(7)
N1 C9 Zr1 59.4(4)
C10 C9 Zr1 73.9(4)
C1 C9 Zr1 137.3(5)
N2 C10 C9 126.4(7)
N2 C10 C2 142.6(8)
C9 C10 C2 89.5(7)
N2 C10 Zr1 60.2(4)
C9 C10 Zr1 73.2(4)
C2 C10 Zr1 136.0(5)
C14 C11 C13 112.4(13)
C14 C11 N2 110.1(8)
C13 C11 N2 110.7(8)
C14 C11 C12 110.2(10)
C13 C11 C12 106.0(13)
N2 C11 C12 107.2(10)
N1 C15 C18 110.0(7)
N1 C15 C17 111.5(7)
C18 C15 C17 110.9(9)
N1 C15 C16 109.7(8)
C18 C15 C16 108.3(8)
C17 C15 C16 106.3(9)
C20 C19 C23 107.1(8)
C20 C19 Zr1 74.3(5)
C23 C19 Zr1 74.5(4)
C21 C20 C19 108.4(9)
C21 C20 Zr1 74.5(5)
C19 C20 Zr1 73.9(5)
C20 C21 C22 109.7(9)
C20 C21 Zr1 74.8(5)
C22 C21 Zr1 75.1(5)
C23 C22 C21 106.9(9)
C23 C22 Zr1 73.9(5)
C21 C22 Zr1 73.0(5)
C22 C23 C19 107.9(8)
C22 C23 Zr1 74.9(5)
C19 C23 Zr1 73.2(5)
C25 C24 C28 109.0(16)
C25 C24 Zr1 74.6(7)
C28 C24 Zr1 74.8(6)
C24 C25 C26 108.5(12)
C24 C25 Zr1 73.6(7)
C26 C25 Zr1 73.5(6)
C27 C26 C25 105.1(15)
C27 C26 Zr1 73.9(6)
C25 C26 Zr1 73.3(7)
C28 C27 C26 109.5(12)
C28 C27 Zr1 74.3(5)
C26 C27 Zr1 73.3(6)
C27 C28 C24 107.8(13)
C27 C28 Zr1 74.0(5)
C24 C28 Zr1 72.8(6)
C30 C29 C36 92.1(16)
C30 C29 C37 81.9(19)
C36 C29 C37 113.3(13)
C30 C29 C31 50.6(11)
C36 C29 C31 41.5(8)
C37 C29 C31 101.8(16)
C29 C30 C31 80.8(17)
C29 C30 C38 91.6(16)
C31 C30 C38 116.4(12)
C36 C31 C32 117.5(16)
C36 C31 C30 100.4(15)
C32 C31 C30 141.7(18)
C36 C31 C29 51.8(10)
C32 C31 C29 168.7(17)
C30 C31 C29 48.6(13)
C33 C32 C31 121.5(18)
C32 C33 C34 114.6(17)
C35 C34 C33 129.4(19)
C34 C35 C36 108.2(18)
C31 C36 C35 127.0(16)
C31 C36 C29 86.7(15)
C35 C36 C29 146(2)
N3 C37 C38 132.8(18)
N3 C37 C29 127(2)
C38 C37 C29 95.9(17)
N3 C37 Zr2 60.9(6)
C38 C37 Zr2 76.3(12)
C29 C37 Zr2 133.6(8)
N4 C38 C37 122.4(16)
N4 C38 C30 146(3)
C37 C38 C30 90(3)
N4 C38 Zr2 59.5(9)
C37 C38 Zr2 71.8(9)
C30 C38 Zr2 134.9(15)
N4 C39 C41 113.5(19)
N4 C39 C42 108.8(13)
C41 C39 C42 110.6(14)
N4 C39 C40 108.2(15)
C41 C39 C40 106.0(18)
C42 C39 C40 109.7(19)
C46 C43 N3 109.9(9)
C46 C43 C44 109.0(14)
N3 C43 C44 111.4(10)
C46 C43 C45 111.5(9)
N3 C43 C45 105.5(11)
C44 C43 C45 109.6(11)
C48 C47 C51 109.0(12)
C48 C47 Zr2 76.1(7)
C51 C47 Zr2 73.4(6)
C49 C48 C47 104.7(11)
C49 C48 Zr2 73.6(6)
C47 C48 Zr2 72.6(6)
C50 C49 C48 112.8(11)
C50 C49 Zr2 74.1(5)
C48 C49 Zr2 75.4(5)
C49 C50 C51 106.2(11)
C49 C50 Zr2 75.0(5)
C51 C50 Zr2 73.5(6)
C50 C51 C47 107.2(12)
C50 C51 Zr2 75.0(6)
C47 C51 Zr2 74.1(7)
C53 C52 C56 106.3(10)
C53 C52 Zr2 75.0(7)
C56 C52 Zr2 74.7(6)
C54 C53 C52 109.3(9)
C54 C53 Zr2 74.8(6)
C52 C53 Zr2 72.4(6)
C53 C54 C55 107.2(9)
C53 C54 Zr2 73.3(6)
C55 C54 Zr2 73.9(5)
C56 C55 C54 108.9(9)
C56 C55 Zr2 73.2(6)
C54 C55 Zr2 74.2(5)
C55 C56 C52 108.3(9)
C55 C56 Zr2 75.0(5)
C52 C56 Zr2 72.5(7)
C65 C57 C58 86.7(8)
C65 C57 C64 113.0(9)
C58 C57 C64 80.6(10)
C59 C58 C66 114.3(10)
C59 C58 C57 90.5(10)
C66 C58 C57 85.3(8)
C64 C59 C60 122.3(18)
C64 C59 C58 92.2(11)
C60 C59 C58 145.2(19)
C61 C60 C59 114(2)
C60 C61 C62 125(3)
C61 C62 C63 121(2)
C64 C63 C62 111.3(18)
C59 C64 C63 125.6(18)
C59 C64 C57 96.6(11)
C63 C64 C57 137.7(18)
C66 C65 N6 127.0(9)
C66 C65 C57 92.3(9)
N6 C65 C57 138.3(10)
C66 C65 Zr3 74.3(6)
N6 C65 Zr3 59.1(5)
C57 C65 Zr3 135.1(7)
C65 C66 N5 125.1(11)
C65 C66 C58 95.7(8)
N5 C66 C58 137.7(12)
C65 C66 Zr3 74.3(6)
N5 C66 Zr3 58.2(6)
C58 C66 Zr3 137.7(6)
C69 C67 C68 111.1(14)
C69 C67 N5 111.1(11)
C68 C67 N5 108.3(11)
C69 C67 C70 111.2(13)
C68 C67 C70 108.9(10)
N5 C67 C70 106.1(11)
N6 C71 C72 111.9(9)
N6 C71 C74 108.7(9)
C72 C71 C74 108.9(11)
N6 C71 C73 112.4(11)
C72 C71 C73 108.8(10)
C74 C71 C73 105.8(10)
C76 C75 C79 109.0(12)
C76 C75 Zr3 76.1(7)
C79 C75 Zr3 73.3(8)
C75 C76 C77 106.0(12)
C75 C76 Zr3 73.2(6)
C77 C76 Zr3 72.2(6)
C78 C77 C76 111.1(13)
C78 C77 Zr3 75.9(7)
C76 C77 Zr3 76.1(5)
C77 C78 C79 106.5(12)
C77 C78 Zr3 73.6(7)
C79 C78 Zr3 72.7(7)
C75 C79 C78 107.4(14)
C75 C79 Zr3 74.8(8)
C78 C79 Zr3 75.2(9)
C81 C80 C84 107.7(13)
C81 C80 Zr3 75.7(9)
C84 C80 Zr3 75.3(7)
C80 C81 C82 112.9(12)
C80 C81 Zr3 73.6(6)
C82 C81 Zr3 73.8(7)
C81 C82 C83 100.6(14)
C81 C82 Zr3 72.6(6)
C83 C82 Zr3 74.4(5)
C84 C83 C82 110.7(11)
C84 C83 Zr3 73.5(5)
C82 C83 Zr3 72.2(6)
C83 C84 C80 107.8(12)
C83 C84 Zr3 75.4(7)
C80 C84 Zr3 71.8(7)

loop_
_geom_bond_atom_site_label_1
_geom_bond_atom_site_label_2
_geom_bond_distance
Zr1 N1 2.130(6)
Zr1 N2 2.152(7)
Zr1 C9 2.470(7)
Zr1 C10 2.479(8)
Zr1 C24 2.524(11)
Zr1 C25 2.536(10)
Zr1 C26 2.538(11)
Zr1 C27 2.547(8)
Zr1 C28 2.550(8)
Zr1 C19 2.565(8)
Zr1 C21 2.566(8)
Zr1 C20 2.570(8)
N1 C9 1.375(10)
N1 C15 1.497(9)
C1 C9 1.529(10)
C1 C8 1.534(12)
C1 C2 1.555(15)
Zr3 N5 2.132(10)
Zr3 N6 2.152(9)
Zr3 C65 2.507(9)
Zr3 C66 2.507(10)
Zr3 C80 2.517(13)
Zr3 C81 2.542(11)
Zr3 C79 2.557(15)
Zr3 C82 2.558(10)
Zr3 C77 2.561(10)
Zr3 C84 2.563(11)
Zr3 C75 2.575(12)
Zr3 C83 2.587(9)
Zr2 N3 2.134(9)
Zr2 N4 2.147(11)
Zr2 C37 2.437(14)
Zr2 C38 2.492(16)
Zr2 C52 2.497(12)
Zr2 C56 2.525(11)
Zr2 C53 2.530(10)
Zr2 C55 2.547(8)
Zr2 C51 2.549(11)
Zr2 C54 2.550(9)
Zr2 C47 2.558(12)
Zr2 C50 2.568(9)
N2 C10 1.338(10)
N2 C11 1.498(10)
C2 C3 1.568(13)
C2 C10 1.592(11)
N3 C37 1.340(17)
N3 C43 1.526(16)
C3 C8 1.327(14)
C3 C4 1.409(12)
N4 C38 1.31(4)
N4 C39 1.47(2)
C4 C5 1.394(14)
N5 C66 1.364(12)
N5 C67 1.532(16)
C5 C6 1.396(17)
N6 C65 1.378(13)
N6 C71 1.428(15)
C6 C7 1.326(14)
C7 C8 1.395(12)
C9 C10 1.402(11)
C11 C14 1.457(14)
C11 C13 1.483(16)
C11 C12 1.502(18)
C15 C18 1.509(12)
C15 C17 1.528(12)
C15 C16 1.551(14)
C19 C20 1.409(14)
C19 C23 1.429(13)
C20 C21 1.358(14)
C21 C22 1.422(13)
C22 C23 1.392(13)
C24 C25 1.39(2)
C24 C28 1.415(16)
C25 C26 1.45(2)
C26 C27 1.436(17)
C27 C28 1.394(17)
C29 C30 1.54(4)
C29 C36 1.595(19)
C29 C37 1.65(2)
C29 C31 2.03(3)
C30 C31 1.59(2)
C30 C38 1.59(3)
C31 C36 1.344(18)
C31 C32 1.406(16)
C32 C33 1.301(17)
C33 C34 1.41(2)
C34 C35 1.385(17)
C35 C36 1.391(15)
C37 C38 1.36(4)
C39 C41 1.49(2)
C39 C42 1.495(16)
C39 C40 1.50(3)
C43 C46 1.515(17)
C43 C44 1.548(16)
C43 C45 1.558(15)
C47 C48 1.390(19)
C47 C51 1.428(19)
C48 C49 1.384(15)
C49 C50 1.369(15)
C50 C51 1.391(16)
C52 C53 1.412(15)
C52 C56 1.420(14)
C53 C54 1.395(15)
C54 C55 1.404(13)
C55 C56 1.390(12)
C57 C65 1.568(12)
C57 C58 1.571(17)
C57 C64 1.603(15)
C58 C59 1.519(17)
C58 C66 1.546(15)
C59 C64 1.324(17)
C59 C60 1.400(15)
C60 C61 1.327(19)
C61 C62 1.39(2)
C62 C63 1.406(18)
C63 C64 1.407(15)
C65 C66 1.355(16)
C67 C69 1.48(2)
C67 C68 1.507(16)
C67 C70 1.572(18)
C71 C72 1.505(16)
C71 C74 1.547(17)
C71 C73 1.558(14)
C75 C76 1.375(18)
C75 C79 1.410(17)
C76 C77 1.416(14)
C77 C78 1.35(2)
C78 C79 1.42(2)
C80 C81 1.34(2)
C80 C84 1.439(15)
C81 C82 1.47(2)
C82 C83 1.477(17)
C83 C84 1.382(18)
